data_7702001
loop_
_publ_author_name
'Beh, Daniel W.'
'Piers, Warren E.'
'Gelfand, Benjamin S.'
'Lin, Jian-Bin'

_publ_section_title
;
 Tandem deoxygenative hydrosilation of carbon dioxide with a cationic
 scandium hydridoborate and B(C<sub>6</sub>F<sub>5</sub>)<sub>3</sub>.
;
_journal_issue 1
_journal_name_full 'Dalton transactions (Cambridge, England : 2003)'
_journal_page_first 95
_journal_page_last 101
_journal_paper_doi 10.1039/c9dt04323c
_journal_volume 49
_journal_year 2020
_chemical_formula_moiety 'C37 H44 B2 N9 O Sc Si'
_chemical_formula_sum 'C37 H44 B2 N9 O Sc Si'
_chemical_formula_weight 725.48
_space_group_crystal_system monoclinic
_space_group_IT_number 14
_space_group_name_Hall '-P 2ybc'
_space_group_name_H-M_alt 'P 1 21/c 1'
_atom_sites_solution_hydrogens geom
_atom_sites_solution_primary dual
_audit_creation_date 2019-06-11
_audit_creation_method
;
Olex2 1.2
(compiled 2018.05.29 svn.r3508 for OlexSys, GUI svn.r5506)
;
_audit_update_record
;
2019-11-06 deposited with the CCDC.	2019-11-22 downloaded from the CCDC.
;
_cell_angle_alpha 90
_cell_angle_beta 99.015(2)
_cell_angle_gamma 90
_cell_formula_units_Z 4
_cell_length_a 12.6144(4)
_cell_length_b 13.6594(5)
_cell_length_c 21.9450(8)
_cell_measurement_reflns_used 9963
_cell_measurement_temperature 173(2)
_cell_measurement_theta_max 28.24
_cell_measurement_theta_min 2.73
_cell_volume 3734.5(2)
_computing_cell_refinement 'SAINT v8.37A (Bruker, 2015)'
_computing_data_reduction 'SAINT v8.37A (Bruker, 2015)'
_computing_molecular_graphics 'Olex2 (Dolomanov et al., 2009)'
_computing_publication_material 'Olex2 (Dolomanov et al., 2009)'
_computing_structure_refinement 'ShelXL (Sheldrick, 2015)'
_computing_structure_solution 'ShelXT (Sheldrick, 2015)'
_diffrn_ambient_temperature 173(2)
_diffrn_measured_fraction_theta_full 0.997
_diffrn_measured_fraction_theta_max 0.997
_diffrn_measurement_device_type 'Bruker APEX-II CCD'
_diffrn_measurement_method '\f and \w scans'
_diffrn_radiation_type MoK\a
_diffrn_radiation_wavelength 0.71073
_diffrn_reflns_av_R_equivalents 0.0381
_diffrn_reflns_av_unetI/netI 0.0466
_diffrn_reflns_Laue_measured_fraction_full 0.997
_diffrn_reflns_Laue_measured_fraction_max 0.997
_diffrn_reflns_limit_h_max 16
_diffrn_reflns_limit_h_min -15
_diffrn_reflns_limit_k_max 12
_diffrn_reflns_limit_k_min -17
_diffrn_reflns_limit_l_max 28
_diffrn_reflns_limit_l_min -22
_diffrn_reflns_number 25462
_diffrn_reflns_point_group_measured_fraction_full 0.997
_diffrn_reflns_point_group_measured_fraction_max 0.997
_diffrn_reflns_theta_full 25.242
_diffrn_reflns_theta_max 27.878
_diffrn_reflns_theta_min 3.402
_exptl_absorpt_coefficient_mu 0.273
_exptl_absorpt_correction_T_max 1.0000
_exptl_absorpt_correction_T_min 0.8170
_exptl_absorpt_correction_type multi-scan
_exptl_absorpt_process_details
'SADABS-2016/2 (Bruker,2016/2) was used for absorption correction. wR2(int) was 0.0541 before and 0.0419 after correction. The Ratio of minimum to maximum transmission is 0.8170. The \l/2 correction factor is Not present.'
_exptl_crystal_colour colourless
_exptl_crystal_density_diffrn 1.290
_exptl_crystal_description rod
_exptl_crystal_F_000 1528
_exptl_crystal_size_max 0.451
_exptl_crystal_size_mid 0.405
_exptl_crystal_size_min 0.371
_refine_diff_density_max 0.389
_refine_diff_density_min -0.317
_refine_diff_density_rms 0.057
_refine_ls_extinction_method none
_refine_ls_goodness_of_fit_ref 1.021
_refine_ls_hydrogen_treatment constr
_refine_ls_matrix_type full
_refine_ls_number_parameters 465
_refine_ls_number_reflns 8888
_refine_ls_number_restraints 0
_refine_ls_restrained_S_all 1.021
_refine_ls_R_factor_all 0.0641
_refine_ls_R_factor_gt 0.0434
_refine_ls_shift/su_max 0.001
_refine_ls_shift/su_mean 0.000
_refine_ls_structure_factor_coef Fsqd
_refine_ls_weighting_details 'w=1/[\s^2^(Fo^2^)+(0.0460P)^2^+2.1907P] where P=(Fo^2^+2Fc^2^)/3'
_refine_ls_weighting_scheme calc
_refine_ls_wR_factor_gt 0.1004
_refine_ls_wR_factor_ref 0.1119
_reflns_Friedel_coverage 0.000
_reflns_number_gt 6785
_reflns_number_total 8888
_reflns_threshold_expression 'I > 2\s(I)'
_cod_data_source_file c9dt04323c2.cif
_cod_data_source_block db767
_cod_depositor_comments 'Adding full bibliography for 7702000--7702003.cif.'
_cod_original_sg_symbol_H-M 'P 21/c'
_cod_database_code 7702001
_shelx_shelxl_version_number 2018/3
_shelx_space_group_comment
;
The symmetry employed for this shelxl refinement is uniquely defined
by the following loop, which should always be used as a source of
symmetry information in preference to the above space-group names.
They are only intended as comments.
;
_shelx_estimated_absorpt_t_min 0.887
_shelx_estimated_absorpt_t_max 0.906
_shelxl_version_number 2014/6

loop_
_space_group_symop_operation_xyz
'x, y, z'
'-x, y+1/2, -z+1/2'
'-x, -y, -z'
'x, -y-1/2, z-1/2'

loop_
_atom_site_label
_atom_site_type_symbol
_atom_site_fract_x
_atom_site_fract_y
_atom_site_fract_z
_atom_site_U_iso_or_equiv
_atom_site_adp_type
_atom_site_occupancy
_atom_site_site_symmetry_order
_atom_site_calc_flag
_atom_site_refinement_flags_posn
_atom_site_refinement_flags_adp
Sc1 Sc 0.30425(3) 0.68140(2) 0.57982(2) 0.01651(9) Uani 1 1 d . .
Si1 Si 0.46019(4) 0.81042(4) 0.70034(2) 0.02256(12) Uani 1 1 d . .
O1 O 0.38425(10) 0.76137(10) 0.64178(6) 0.0263(3) Uani 1 1 d . .
N4 N 0.33618(12) 0.76417(11) 0.49802(7) 0.0198(3) Uani 1 1 d . .
N5 N 0.25532(12) 0.78579(11) 0.45072(7) 0.0195(3) Uani 1 1 d . .
N2 N 0.15225(12) 0.76951(11) 0.56551(7) 0.0210(3) Uani 1 1 d . .
N3 N 0.09356(12) 0.78582(11) 0.50859(7) 0.0190(3) Uani 1 1 d . .
N1 N 0.20468(11) 0.58424(10) 0.50318(6) 0.0163(3) Uani 1 1 d . .
N8 N 0.24481(12) 0.57170(11) 0.64308(7) 0.0201(3) Uani 1 1 d . .
N9 N 0.23721(12) 0.47359(11) 0.63072(7) 0.0184(3) Uani 1 1 d . .
N6 N 0.42543(12) 0.56727(11) 0.57567(7) 0.0200(3) Uani 1 1 d . .
N7 N 0.39868(12) 0.47056(11) 0.57440(7) 0.0184(3) Uani 1 1 d . .
C9 C 0.42451(15) 0.80646(14) 0.48429(9) 0.0248(4) Uani 1 1 d . .
H9 H 0.4928 0.8038 0.5097 0.030 Uiso 1 1 calc R U
C10 C 0.40404(16) 0.85471(16) 0.42837(10) 0.0304(4) Uani 1 1 d . .
H10 H 0.4532 0.8899 0.4080 0.036 Uiso 1 1 calc R U
C11 C 0.29623(16) 0.84014(14) 0.40881(9) 0.0266(4) Uani 1 1 d . .
H11 H 0.2567 0.8646 0.3715 0.032 Uiso 1 1 calc R U
C6 C 0.09096(16) 0.79803(14) 0.60661(9) 0.0271(4) Uani 1 1 d . .
H6 H 0.1125 0.7965 0.6501 0.033 Uiso 1 1 calc R U
C7 C -0.00809(16) 0.83007(15) 0.57743(10) 0.0304(5) Uani 1 1 d . .
H7 H -0.0664 0.8535 0.5960 0.036 Uiso 1 1 calc R U
C8 C -0.00323(15) 0.82029(14) 0.51530(9) 0.0256(4) Uani 1 1 d . .
H8 H -0.0595 0.8356 0.4826 0.031 Uiso 1 1 calc R U
C18 C 0.06726(14) 0.79248(13) 0.38687(9) 0.0214(4) Uani 1 1 d . .
C23 C 0.02610(17) 0.88777(15) 0.38555(10) 0.0304(4) Uani 1 1 d . .
H23 H 0.0396 0.9264 0.4219 0.037 Uiso 1 1 calc R U
C22 C -0.03374(17) 0.92786(16) 0.33296(10) 0.0357(5) Uani 1 1 d . .
H22 H -0.0611 0.9924 0.3347 0.043 Uiso 1 1 calc R U
C21 C -0.05445(17) 0.87643(17) 0.27837(10) 0.0338(5) Uani 1 1 d . .
C20 C -0.00867(17) 0.78447(17) 0.27741(10) 0.0323(5) Uani 1 1 d . .
H20 H -0.0182 0.7482 0.2400 0.039 Uiso 1 1 calc R U
C19 C 0.05101(15) 0.74403(15) 0.33003(9) 0.0259(4) Uani 1 1 d . .
H19 H 0.0819 0.6811 0.3273 0.031 Uiso 1 1 calc R U
C24 C -0.1237(2) 0.9187(2) 0.22195(12) 0.0536(7) Uani 1 1 d . .
H24A H -0.1996 0.9079 0.2249 0.080 Uiso 1 1 calc R U
H24B H -0.1065 0.8864 0.1848 0.080 Uiso 1 1 calc R U
H24C H -0.1100 0.9891 0.2196 0.080 Uiso 1 1 calc R U
C5 C 0.13534(13) 0.62800(13) 0.45697(8) 0.0168(3) Uani 1 1 d . .
C4 C 0.05555(14) 0.57234(13) 0.42220(8) 0.0201(4) Uani 1 1 d . .
H4 H 0.0065 0.6029 0.3906 0.024 Uiso 1 1 calc R U
C3 C 0.04659(14) 0.47340(14) 0.43289(8) 0.0211(4) Uani 1 1 d . .
H3 H -0.0088 0.4358 0.4096 0.025 Uiso 1 1 calc R U
C2 C 0.11957(14) 0.43042(13) 0.47801(8) 0.0195(4) Uani 1 1 d . .
H2 H 0.1154 0.3621 0.4853 0.023 Uiso 1 1 calc R U
C1 C 0.19972(14) 0.48573(12) 0.51325(8) 0.0174(3) Uani 1 1 d . .
C15 C 0.19929(15) 0.58649(15) 0.69339(9) 0.0252(4) Uani 1 1 d . .
H15 H 0.1945 0.6483 0.7126 0.030 Uiso 1 1 calc R U
C16 C 0.16023(16) 0.50011(15) 0.71360(9) 0.0283(4) Uani 1 1 d . .
H16 H 0.1242 0.4906 0.7480 0.034 Uiso 1 1 calc R U
C17 C 0.18526(15) 0.43070(14) 0.67265(9) 0.0243(4) Uani 1 1 d . .
H17 H 0.1684 0.3630 0.6738 0.029 Uiso 1 1 calc R U
C12 C 0.53230(14) 0.57159(15) 0.57937(8) 0.0237(4) Uani 1 1 d . .
H12 H 0.5727 0.6305 0.5810 0.028 Uiso 1 1 calc R U
C13 C 0.57572(15) 0.47873(15) 0.58043(9) 0.0257(4) Uani 1 1 d . .
H13 H 0.6492 0.4613 0.5828 0.031 Uiso 1 1 calc R U
C14 C 0.48896(15) 0.41701(14) 0.57728(8) 0.0236(4) Uani 1 1 d . .
H14 H 0.4922 0.3475 0.5771 0.028 Uiso 1 1 calc R U
C25 C 0.28271(14) 0.31595(13) 0.56620(9) 0.0213(4) Uani 1 1 d . .
C30 C 0.28195(14) 0.26906(13) 0.50952(9) 0.0214(4) Uani 1 1 d . .
H30 H 0.2819 0.3079 0.4736 0.026 Uiso 1 1 calc R U
C29 C 0.28126(14) 0.16785(13) 0.50364(9) 0.0233(4) Uani 1 1 d . .
H29 H 0.2814 0.1394 0.4641 0.028 Uiso 1 1 calc R U
C28 C 0.28035(16) 0.10768(13) 0.55417(10) 0.0264(4) Uani 1 1 d . .
C27 C 0.28919(19) 0.15221(15) 0.61130(10) 0.0345(5) Uani 1 1 d . .
H27 H 0.2935 0.1129 0.6473 0.041 Uiso 1 1 calc R U
C26 C 0.29185(18) 0.25315(15) 0.61695(9) 0.0318(5) Uani 1 1 d . .
H26 H 0.3003 0.2809 0.6571 0.038 Uiso 1 1 calc R U
C31 C 0.2681(2) -0.00175(15) 0.54674(12) 0.0449(6) Uani 1 1 d . .
H31A H 0.1919 -0.0191 0.5418 0.067 Uiso 1 1 calc R U
H31B H 0.3068 -0.0344 0.5834 0.067 Uiso 1 1 calc R U
H31C H 0.2978 -0.0228 0.5102 0.067 Uiso 1 1 calc R U
C32 C 0.4605(2) 0.94602(16) 0.69275(11) 0.0418(6) Uani 1 1 d . .
H32A H 0.4896 0.9637 0.6548 0.050 Uiso 1 1 calc R U
H32B H 0.3856 0.9701 0.6881 0.050 Uiso 1 1 calc R U
C33 C 0.5273(3) 0.9977(2) 0.74834(15) 0.0628(8) Uani 1 1 d . .
H33A H 0.5221 1.0688 0.7425 0.094 Uiso 1 1 calc R U
H33B H 0.6026 0.9775 0.7517 0.094 Uiso 1 1 calc R U
H33C H 0.4998 0.9798 0.7862 0.094 Uiso 1 1 calc R U
C34 C 0.40835(18) 0.78088(16) 0.77378(10) 0.0342(5) Uani 1 1 d . .
H34A H 0.3939 0.7097 0.7748 0.041 Uiso 1 1 calc R U
H34B H 0.4650 0.7962 0.8091 0.041 Uiso 1 1 calc R U
C35 C 0.30671(19) 0.83587(19) 0.78209(12) 0.0429(6) Uani 1 1 d . .
H35A H 0.2498 0.8208 0.7476 0.064 Uiso 1 1 calc R U
H35B H 0.3209 0.9064 0.7831 0.064 Uiso 1 1 calc R U
H35C H 0.2839 0.8158 0.8209 0.064 Uiso 1 1 calc R U
C36 C 0.60104(18) 0.7637(2) 0.70484(10) 0.0435(6) Uani 1 1 d . .
H36A H 0.6412 0.7791 0.7462 0.052 Uiso 1 1 calc R U
H36B H 0.5988 0.6916 0.7004 0.052 Uiso 1 1 calc R U
C37 C 0.6618(2) 0.8065(2) 0.65594(13) 0.0544(7) Uani 1 1 d . .
H37A H 0.6192 0.7976 0.6150 0.082 Uiso 1 1 calc R U
H37B H 0.7308 0.7728 0.6577 0.082 Uiso 1 1 calc R U
H37C H 0.6744 0.8764 0.6638 0.082 Uiso 1 1 calc R U
B1 B 0.13718(16) 0.74689(15) 0.44879(9) 0.0190(4) Uani 1 1 d . .
B2 B 0.27947(16) 0.43430(15) 0.57058(9) 0.0191(4) Uani 1 1 d . .

loop_
_atom_site_aniso_label
_atom_site_aniso_U_11
_atom_site_aniso_U_22
_atom_site_aniso_U_33
_atom_site_aniso_U_23
_atom_site_aniso_U_13
_atom_site_aniso_U_12
Sc1 0.01619(17) 0.01434(16) 0.01836(17) -0.00237(13) 0.00076(12) -0.00120(13)
Si1 0.0249(3) 0.0205(3) 0.0203(3) -0.0018(2) -0.0025(2) -0.0040(2)
O1 0.0288(7) 0.0231(7) 0.0252(7) -0.0045(6) -0.0018(6) -0.0046(6)
N4 0.0179(7) 0.0176(7) 0.0234(8) -0.0001(6) 0.0017(6) -0.0003(6)
N5 0.0202(8) 0.0175(7) 0.0205(8) 0.0007(6) 0.0020(6) -0.0014(6)
N2 0.0229(8) 0.0186(8) 0.0207(8) -0.0025(6) 0.0013(6) 0.0007(6)
N3 0.0176(7) 0.0150(7) 0.0237(8) -0.0005(6) 0.0011(6) 0.0001(6)
N1 0.0162(7) 0.0151(7) 0.0173(7) -0.0019(6) 0.0017(5) 0.0000(6)
N8 0.0224(8) 0.0169(7) 0.0206(8) -0.0029(6) 0.0024(6) -0.0004(6)
N9 0.0195(8) 0.0154(7) 0.0193(8) -0.0001(6) 0.0000(6) -0.0009(6)
N6 0.0203(8) 0.0176(7) 0.0218(8) -0.0004(6) 0.0025(6) -0.0007(6)
N7 0.0216(8) 0.0163(7) 0.0165(7) -0.0013(6) 0.0007(6) 0.0016(6)
C9 0.0191(9) 0.0233(10) 0.0322(11) -0.0013(8) 0.0047(8) -0.0017(7)
C10 0.0265(10) 0.0320(11) 0.0347(11) 0.0040(9) 0.0110(8) -0.0069(9)
C11 0.0312(11) 0.0239(10) 0.0252(10) 0.0045(8) 0.0061(8) -0.0039(8)
C6 0.0302(11) 0.0260(10) 0.0258(10) -0.0049(8) 0.0064(8) 0.0026(8)
C7 0.0238(10) 0.0310(11) 0.0379(12) -0.0046(9) 0.0096(8) 0.0056(8)
C8 0.0200(9) 0.0233(9) 0.0329(11) -0.0004(8) 0.0024(8) 0.0022(8)
C18 0.0183(9) 0.0211(9) 0.0243(9) 0.0043(7) 0.0016(7) -0.0009(7)
C23 0.0362(11) 0.0230(10) 0.0310(11) 0.0048(8) 0.0021(9) 0.0028(9)
C22 0.0367(12) 0.0284(11) 0.0420(13) 0.0138(10) 0.0061(10) 0.0084(9)
C21 0.0273(11) 0.0407(13) 0.0321(11) 0.0178(10) 0.0010(8) -0.0001(9)
C20 0.0308(11) 0.0413(12) 0.0239(10) 0.0059(9) 0.0016(8) -0.0071(9)
C19 0.0260(10) 0.0260(10) 0.0260(10) 0.0038(8) 0.0056(8) -0.0001(8)
C24 0.0492(15) 0.0624(17) 0.0448(15) 0.0253(13) -0.0061(12) 0.0063(13)
C5 0.0158(8) 0.0175(8) 0.0174(8) -0.0009(7) 0.0028(6) -0.0002(7)
C4 0.0192(9) 0.0212(9) 0.0184(9) 0.0010(7) -0.0018(7) -0.0013(7)
C3 0.0195(9) 0.0224(9) 0.0204(9) -0.0045(7) 0.0000(7) -0.0048(7)
C2 0.0209(9) 0.0148(8) 0.0227(9) -0.0017(7) 0.0029(7) -0.0023(7)
C1 0.0184(9) 0.0161(8) 0.0181(8) -0.0021(7) 0.0043(7) 0.0011(7)
C15 0.0266(10) 0.0269(10) 0.0222(9) -0.0037(8) 0.0039(7) 0.0024(8)
C16 0.0259(10) 0.0368(11) 0.0232(10) 0.0048(8) 0.0070(8) 0.0016(9)
C17 0.0218(9) 0.0246(10) 0.0256(10) 0.0064(8) 0.0011(7) -0.0025(8)
C12 0.0190(9) 0.0288(10) 0.0234(9) 0.0001(8) 0.0032(7) -0.0016(8)
C13 0.0193(9) 0.0359(11) 0.0217(10) 0.0005(8) 0.0022(7) 0.0068(8)
C14 0.0261(10) 0.0229(9) 0.0210(9) -0.0013(7) 0.0009(7) 0.0085(8)
C25 0.0197(9) 0.0167(8) 0.0256(9) -0.0014(7) -0.0019(7) 0.0009(7)
C30 0.0202(9) 0.0189(9) 0.0253(10) 0.0014(7) 0.0047(7) 0.0009(7)
C29 0.0205(9) 0.0207(9) 0.0287(10) -0.0061(8) 0.0040(7) 0.0014(7)
C28 0.0263(10) 0.0148(9) 0.0369(11) -0.0008(8) 0.0016(8) 0.0021(7)
C27 0.0517(14) 0.0212(10) 0.0301(11) 0.0081(8) 0.0044(10) 0.0092(9)
C26 0.0484(13) 0.0219(10) 0.0222(10) -0.0021(8) -0.0038(9) 0.0087(9)
C31 0.0616(16) 0.0187(11) 0.0536(15) -0.0038(10) 0.0063(12) -0.0010(10)
C32 0.0546(15) 0.0225(11) 0.0453(14) 0.0007(10) -0.0017(11) -0.0091(10)
C33 0.071(2) 0.0403(15) 0.074(2) -0.0212(14) 0.0012(16) -0.0235(14)
C34 0.0418(13) 0.0322(11) 0.0287(11) -0.0013(9) 0.0059(9) 0.0003(10)
C35 0.0362(13) 0.0499(15) 0.0438(14) -0.0101(11) 0.0104(10) -0.0035(11)
C36 0.0320(12) 0.0701(18) 0.0264(11) -0.0010(11) -0.0017(9) 0.0069(12)
C37 0.0415(15) 0.0721(19) 0.0524(16) -0.0118(14) 0.0163(12) -0.0113(13)
B1 0.0167(10) 0.0179(10) 0.0218(10) 0.0003(8) 0.0013(8) 0.0000(8)
B2 0.0215(10) 0.0157(9) 0.0190(10) -0.0015(8) -0.0009(8) -0.0001(8)

loop_
_atom_type_symbol
_atom_type_description
_atom_type_scat_dispersion_real
_atom_type_scat_dispersion_imag
_atom_type_scat_source
C C 0.0033 0.0016 'International Tables Vol C Tables 4.2.6.8 and 6.1.1.4'
H H 0.0000 0.0000 'International Tables Vol C Tables 4.2.6.8 and 6.1.1.4'
B B 0.0013 0.0007 'International Tables Vol C Tables 4.2.6.8 and 6.1.1.4'
N N 0.0061 0.0033 'International Tables Vol C Tables 4.2.6.8 and 6.1.1.4'
O O 0.0106 0.0060 'International Tables Vol C Tables 4.2.6.8 and 6.1.1.4'
Sc Sc 0.2519 0.3716 'International Tables Vol C Tables 4.2.6.8 and 6.1.1.4'
Si Si 0.0817 0.0704 'International Tables Vol C Tables 4.2.6.8 and 6.1.1.4'

loop_
_geom_angle_atom_site_label_1
_geom_angle_atom_site_label_2
_geom_angle_atom_site_label_3
_geom_angle
O1 Sc1 N6 98.18(6)
O1 Sc1 N4 98.20(6)
N6 Sc1 N4 96.48(6)
O1 Sc1 N2 97.92(6)
N6 Sc1 N2 163.83(6)
N4 Sc1 N2 82.67(6)
O1 Sc1 N8 97.58(6)
N6 Sc1 N8 81.62(6)
N4 Sc1 N8 164.21(6)
N2 Sc1 N8 94.79(6)
O1 Sc1 N1 179.44(6)
N6 Sc1 N1 82.34(5)
N4 Sc1 N1 81.52(5)
N2 Sc1 N1 81.57(5)
N8 Sc1 N1 82.69(5)
O1 Si1 C32 110.46(9)
O1 Si1 C34 110.47(9)
C32 Si1 C34 107.29(11)
O1 Si1 C36 109.76(9)
C32 Si1 C36 109.16(13)
C34 Si1 C36 109.66(10)
Si1 O1 Sc1 169.41(9)
C9 N4 N5 106.59(15)
C9 N4 Sc1 132.16(13)
N5 N4 Sc1 121.14(11)
C11 N5 N4 108.50(15)
C11 N5 B1 129.01(16)
N4 N5 B1 122.46(14)
C6 N2 N3 106.37(15)
C6 N2 Sc1 129.40(13)
N3 N2 Sc1 122.95(11)
C8 N3 N2 109.25(15)
C8 N3 B1 130.35(15)
N2 N3 B1 119.43(14)
C1 N1 C5 120.64(14)
C1 N1 Sc1 118.29(11)
C5 N1 Sc1 119.49(11)
C15 N8 N9 106.62(15)
C15 N8 Sc1 129.54(13)
N9 N8 Sc1 123.37(11)
C17 N9 N8 108.53(15)
C17 N9 B2 133.06(15)
N8 N9 B2 118.20(14)
C12 N6 N7 106.72(15)
C12 N6 Sc1 131.85(13)
N7 N6 Sc1 121.17(11)
C14 N7 N6 108.71(15)
C14 N7 B2 128.74(15)
N6 N7 B2 122.55(14)
N4 C9 C10 111.21(17)
C11 C10 C9 104.26(17)
N5 C11 C10 109.44(17)
N2 C6 C7 110.88(18)
C8 C7 C6 104.48(17)
N3 C8 C7 108.97(17)
C19 C18 C23 114.80(17)
C19 C18 B1 123.33(16)
C23 C18 B1 121.66(17)
C22 C23 C18 122.4(2)
C21 C22 C23 121.7(2)
C22 C21 C20 116.95(19)
C22 C21 C24 121.6(2)
C20 C21 C24 121.5(2)
C21 C20 C19 121.4(2)
C20 C19 C18 122.51(19)
N1 C5 C4 119.45(16)
N1 C5 B1 119.80(14)
C4 C5 B1 120.30(15)
C3 C4 C5 120.93(16)
C2 C3 C4 118.54(16)
C3 C2 C1 120.92(16)
N1 C1 C2 119.41(16)
N1 C1 B2 120.49(15)
C2 C1 B2 119.82(15)
N8 C15 C16 110.96(17)
C17 C16 C15 104.44(17)
N9 C17 C16 109.44(17)
N6 C12 C13 110.70(17)
C14 C13 C12 104.60(16)
N7 C14 C13 109.27(17)
C26 C25 C30 114.61(17)
C26 C25 B2 124.43(17)
C30 C25 B2 120.88(16)
C29 C30 C25 122.56(18)
C28 C29 C30 121.23(18)
C29 C28 C27 117.17(17)
C29 C28 C31 121.07(19)
C27 C28 C31 121.76(19)
C28 C27 C26 121.13(19)
C27 C26 C25 122.87(19)
C33 C32 Si1 113.21(18)
C35 C34 Si1 114.24(16)
C37 C36 Si1 114.08(18)
N5 B1 N3 108.21(14)
N5 B1 C18 106.29(14)
N3 B1 C18 110.44(14)
N5 B1 C5 111.20(14)
N3 B1 C5 103.22(14)
C18 B1 C5 117.24(15)
N7 B2 N9 106.93(14)
N7 B2 C25 106.54(15)
N9 B2 C25 113.60(15)
N7 B2 C1 111.85(14)
N9 B2 C1 104.28(14)
C25 B2 C1 113.57(14)

loop_
_geom_bond_atom_site_label_1
_geom_bond_atom_site_label_2
_geom_bond_distance
Sc1 O1 1.9054(13)
Sc1 N6 2.1951(15)
Sc1 N4 2.2112(16)
Sc1 N2 2.2440(15)
Sc1 N8 2.2496(16)
Sc1 N1 2.3464(14)
Si1 O1 1.6224(13)
Si1 C32 1.860(2)
Si1 C34 1.876(2)
Si1 C36 1.876(2)
N4 C9 1.331(2)
N4 N5 1.369(2)
N5 C11 1.346(2)
N5 B1 1.577(2)
N2 C6 1.335(2)
N2 N3 1.367(2)
N3 C8 1.338(2)
N3 B1 1.592(3)
N1 C1 1.367(2)
N1 C5 1.368(2)
N8 C15 1.337(2)
N8 N9 1.368(2)
N9 C17 1.345(2)
N9 B2 1.592(2)
N6 C12 1.339(2)
N6 N7 1.363(2)
N7 C14 1.347(2)
N7 B2 1.573(3)
C9 C10 1.381(3)
C10 C11 1.375(3)
C6 C7 1.383(3)
C7 C8 1.381(3)
C18 C19 1.398(3)
C18 C23 1.400(3)
C18 B1 1.624(3)
C23 C22 1.389(3)
C22 C21 1.378(3)
C21 C20 1.384(3)
C21 C24 1.513(3)
C20 C19 1.390(3)
C5 C4 1.390(2)
C5 B1 1.634(3)
C4 C3 1.379(3)
C3 C2 1.374(3)
C2 C1 1.395(2)
C1 B2 1.641(3)
C15 C16 1.379(3)
C16 C17 1.377(3)
C12 C13 1.380(3)
C13 C14 1.375(3)
C25 C26 1.396(3)
C25 C30 1.398(3)
C25 B2 1.620(3)
C30 C29 1.388(3)
C29 C28 1.382(3)
C28 C27 1.382(3)
C28 C31 1.509(3)
C27 C26 1.384(3)
C32 C33 1.541(3)
C34 C35 1.521(3)
C36 C37 1.529(4)
